data_7033164
loop_
_publ_author_name
'Li, Liang'
'Sun, Jing-Wen'
'Sha, Jing-Quan'
'Li, Guang-Ming'
'Yan, Peng-Fei'
'Wang, Cheng'
'Yu, Lian'

_publ_section_title
;
 Structure refinement and photocatalytic properties of porous POMCPs by
 selecting the isomerous PYTTZ.
;
_journal_issue 4
_journal_name_full 'Dalton transactions (Cambridge, England : 2003)'
_journal_page_first 1948
_journal_page_last 1954
_journal_paper_doi 10.1039/c4dt02960g
_journal_volume 44
_journal_year 2015
_chemical_formula_moiety 'C27 H15 Ag4 N21 O40 Si W12, 4(O)'
_chemical_formula_sum 'C27 H15 Ag4 N21 O44 Si W12'
_chemical_formula_weight 4003.25
_chemical_name_systematic
;
 ?
;
_space_group_IT_number 2
_symmetry_cell_setting triclinic
_symmetry_space_group_name_Hall '-P 1'
_symmetry_space_group_name_H-M 'P -1'
_atom_sites_solution_hydrogens geom
_atom_sites_solution_primary direct
_atom_sites_solution_secondary difmap
_audit_creation_method SHELXL-97
_audit_update_record
;
2014-11-17 deposited with the CCDC.
2014-11-20 downloaded from the CCDC.
;
_cell_angle_alpha 83.501(5)
_cell_angle_beta 86.396(5)
_cell_angle_gamma 84.963(5)
_cell_formula_units_Z 2
_cell_length_a 11.614(5)
_cell_length_b 12.122(5)
_cell_length_c 23.230(5)
_cell_measurement_reflns_used 6641
_cell_measurement_temperature 293(2)
_cell_measurement_theta_max 27.5613
_cell_measurement_theta_min 2.9892
_cell_volume 3232(2)
_computing_cell_refinement 'CrysAlisPro, Agilent Technologies'
_computing_data_collection 'CrysAlisPro, Agilent Technologies'
_computing_data_reduction 'CrysAlisPro, Agilent Technologies'
_computing_molecular_graphics 'Diamond 3.2e and 3D max'
_computing_publication_material 'CrysAlisPro, Agilent Technologies'
_computing_structure_refinement 'SHELXL-97 (Sheldrick, 1997)'
_computing_structure_solution 'CrysAlisPro, Agilent Technologies'
_diffrn_ambient_temperature 293(2)
_diffrn_measured_fraction_theta_full 0.997
_diffrn_measured_fraction_theta_max 0.997
_diffrn_measurement_device_type 'Xcalibur, Eos'
_diffrn_radiation_monochromator graphite
_diffrn_radiation_source 'Enhance (Mo) X-ray Source'
_diffrn_radiation_type 'Mo K\a'
_diffrn_radiation_wavelength 0.7107
_diffrn_reflns_av_R_equivalents 0.0374
_diffrn_reflns_av_sigmaI/netI 0.0750
_diffrn_reflns_limit_h_max 13
_diffrn_reflns_limit_h_min -11
_diffrn_reflns_limit_k_max 11
_diffrn_reflns_limit_k_min -14
_diffrn_reflns_limit_l_max 27
_diffrn_reflns_limit_l_min -26
_diffrn_reflns_number 15865
_diffrn_reflns_theta_full 25.00
_diffrn_reflns_theta_max 25.00
_diffrn_reflns_theta_min 2.99
_exptl_absorpt_coefficient_mu 22.569
_exptl_absorpt_correction_T_max 0.007
_exptl_absorpt_correction_T_min 0.000
_exptl_absorpt_correction_type multi-scan
_exptl_absorpt_process_details adabs(Sheldrick,1996)
_exptl_crystal_colour yellow
_exptl_crystal_density_diffrn 4.114
_exptl_crystal_density_method 'not measured'
_exptl_crystal_description block
_exptl_crystal_F_000 3532
_exptl_crystal_size_max 0.38
_exptl_crystal_size_mid 0.31
_exptl_crystal_size_min 0.22
_refine_diff_density_max 3.808
_refine_diff_density_min -3.109
_refine_diff_density_rms 0.372
_refine_ls_extinction_method none
_refine_ls_goodness_of_fit_ref 1.074
_refine_ls_hydrogen_treatment mixed
_refine_ls_matrix_type full
_refine_ls_number_parameters 982
_refine_ls_number_reflns 11347
_refine_ls_number_restraints 142
_refine_ls_restrained_S_all 1.070
_refine_ls_R_factor_all 0.0665
_refine_ls_R_factor_gt 0.0508
_refine_ls_shift/su_max 0.000
_refine_ls_shift/su_mean 0.000
_refine_ls_structure_factor_coef Fsqd
_refine_ls_weighting_details 'calc w=1/[\s^2^(Fo^2^)+(0.0407P)^2^+10.9655P] where P=(Fo^2^+2Fc^2^)/3'
_refine_ls_weighting_scheme calc
_refine_ls_wR_factor_gt 0.1090
_refine_ls_wR_factor_ref 0.1188
_reflns_number_gt 9126
_reflns_number_total 11380
_reflns_threshold_expression >2sigma(I)
_cod_data_source_file c4dt02960g2.cif
_cod_data_source_block compound1
_cod_depositor_comments
;
The following automatic conversions were performed:

'_exptl_absorpt_correction_type' value 'Multi-scan' changed to
'multi-scan' according to
/usr/data/users/saulius/crontab/automatic-downloads/rss-feeds/RSC/lib/dictionaries/cif_core.dic
dictionary named 'cif_core.dic' version 2.4.2 from 2011-04-26.

Automatic conversion script
Id: cif_fix_values 2935 2014-11-11 08:27:57Z andrius 

 Adding full bibliography for 7033164--7033165.cif.
;
_cod_original_sg_symbol_Hall '-p 1'
_cod_original_sg_symbol_H-M 'p -1'
_cod_database_code 7033164

loop_
_symmetry_equiv_pos_as_xyz
'x, y, z'
'-x, -y, -z'

loop_
_atom_site_label
_atom_site_type_symbol
_atom_site_fract_x
_atom_site_fract_y
_atom_site_fract_z
_atom_site_U_iso_or_equiv
_atom_site_adp_type
_atom_site_occupancy
_atom_site_symmetry_multiplicity
_atom_site_calc_flag
_atom_site_refinement_flags
C2 C 1.0388(13) -0.7187(13) 0.5189(7) 0.017(3) Uani 1 1 d U
C3 C 0.9640(15) -0.6232(14) 0.5383(7) 0.023(4) Uani 1 1 d .
C4 C 0.8223(14) -0.5137(13) 0.5530(7) 0.018(4) Uani 1 1 d U
C5 C 0.7019(16) -0.4546(14) 0.5526(8) 0.029(4) Uani 1 1 d U
C6 C 0.6356(18) -0.4422(17) 0.6019(10) 0.045(5) Uani 1 1 d U
H6 H 0.6631 -0.4652 0.6384 0.054 Uiso 1 1 calc R
C7 C 0.524(2) -0.3930(19) 0.5946(11) 0.059(6) Uani 1 1 d U
H7 H 0.4745 -0.3804 0.6266 0.071 Uiso 1 1 calc R
C8 C 0.4896(18) -0.3640(17) 0.5403(10) 0.043(5) Uani 1 1 d U
H8 H 0.4150 -0.3316 0.5347 0.051 Uiso 1 1 calc R
C9 C 0.563(2) -0.382(2) 0.4930(12) 0.063(7) Uani 1 1 d U
H9 H 0.5384 -0.3603 0.4558 0.076 Uiso 1 1 calc R
C10 C 0.7027(14) -0.8519(15) 0.3497(9) 0.031(5) Uani 1 1 d .
H10 H 0.6927 -0.9124 0.3774 0.038 Uiso 1 1 calc R
C11 C 0.7412(13) -0.6968(14) 0.3084(7) 0.020(4) Uani 1 1 d .
C12 C 0.7675(12) -0.5832(13) 0.2976(6) 0.014(3) Uani 1 1 d .
C13 C 0.7928(13) -0.4234(13) 0.2505(7) 0.018(4) Uani 1 1 d .
C14 C 0.8048(14) -0.3336(15) 0.2041(8) 0.028(4) Uani 1 1 d .
C15 C 0.8101(13) -0.2230(14) 0.2175(8) 0.026(4) Uani 1 1 d .
H15 H 0.8072 -0.2065 0.2558 0.031 Uiso 1 1 calc R
C16 C 0.8195(13) -0.1417(14) 0.1724(8) 0.024(4) Uani 1 1 d .
H16 H 0.8248 -0.0689 0.1804 0.029 Uiso 1 1 calc R
C17 C 0.8196(19) -0.2638(19) 0.1044(9) 0.049(6) Uani 1 1 d .
H17 H 0.8255 -0.2775 0.0657 0.059 Uiso 1 1 calc R
C18 C 0.8092(15) -0.3503(15) 0.1465(7) 0.027(4) Uani 1 1 d .
H18 H 0.8051 -0.4218 0.1362 0.032 Uiso 1 1 calc R
C20 C 0.7360(14) -0.6985(14) 0.0512(7) 0.022(4) Uani 1 1 d .
C21 C 0.8576(14) -0.6699(13) 0.0476(7) 0.019(4) Uani 1 1 d .
C22 C 1.0141(15) -0.6074(14) 0.0585(7) 0.025(4) Uani 1 1 d .
C23 C 1.1051(15) -0.5581(13) 0.0854(8) 0.025(4) Uani 1 1 d .
C24 C 1.0943(16) -0.5315(14) 0.1419(8) 0.030(4) Uani 1 1 d .
H24 H 1.0270 -0.5442 0.1647 0.036 Uiso 1 1 calc R
C25 C 1.1862(19) -0.4850(17) 0.1647(10) 0.044(5) Uani 1 1 d U
H25 H 1.1783 -0.4650 0.2024 0.053 Uiso 1 1 calc R
C26 C 1.2973(15) -0.4959(16) 0.0815(10) 0.038(5) Uani 1 1 d .
H26 H 1.3679 -0.4840 0.0616 0.045 Uiso 1 1 calc R
C27 C 1.2098(16) -0.5417(13) 0.0541(9) 0.031(5) Uani 1 1 d .
H27 H 1.2218 -0.5603 0.0163 0.037 Uiso 1 1 calc R
N1 N 0.6671(14) -0.4284(13) 0.4994(8) 0.040(4) Uani 1 1 d U
N2 N 0.8622(12) -0.5854(11) 0.5181(6) 0.024(3) Uani 1 1 d .
N3 N 0.9913(12) -0.5753(12) 0.5828(6) 0.024(3) Uani 1 1 d .
N4 N 0.9002(12) -0.5048(11) 0.5925(6) 0.024(3) Uani 1 1 d .
N5 N 1.0122(11) -0.7780(10) 0.4770(6) 0.018(3) Uani 1 1 d U
N7 N 1.1350(11) -0.7577(11) 0.5448(6) 0.023(3) Uani 1 1 d U
N8 N 0.8213(12) -0.1622(14) 0.1172(8) 0.038(4) Uani 1 1 d .
N9 N 0.7721(12) -0.5306(11) 0.2434(6) 0.020(3) Uani 1 1 d .
N10 N 0.7836(11) -0.5163(12) 0.3373(6) 0.023(3) Uani 1 1 d .
N11 N 0.8021(11) -0.4122(11) 0.3062(6) 0.019(3) Uani 1 1 d .
N12 N 0.7009(12) -0.7459(12) 0.2677(6) 0.026(3) Uani 1 1 d .
N13 N 0.6779(12) -0.8490(11) 0.2948(6) 0.025(3) Uani 1 1 d .
N14 N 0.7440(11) -0.7575(11) 0.3605(6) 0.021(3) Uani 1 1 d .
N15 N 1.2794(15) -0.4701(13) 0.1348(8) 0.037(4) Uani 1 1 d .
N16 N 0.9065(12) -0.6137(11) 0.0842(6) 0.024(3) Uani 1 1 d .
N17 N 0.9328(12) -0.6972(12) 0.0048(6) 0.023(3) Uani 1 1 d .
N18 N 1.0369(12) -0.6567(11) 0.0101(6) 0.026(3) Uani 1 1 d .
N19 N 0.6602(12) -0.6699(12) 0.0941(7) 0.027(4) Uani 1 1 d .
N21 N 0.6957(14) -0.7519(15) 0.0125(7) 0.040(4) Uani 1 1 d .
O1 O 0.3928(8) -0.0663(8) 0.2416(4) 0.010(2) Uani 1 1 d U
O2 O 0.2815(8) 0.1132(8) 0.2817(4) 0.011(2) Uani 1 1 d .
O3 O 0.1979(8) 0.0237(8) 0.1959(4) 0.012(2) Uani 1 1 d .
O4 O 0.1927(8) -0.0829(8) 0.3016(4) 0.013(2) Uani 1 1 d .
O5 O -0.0236(9) 0.0201(9) 0.2592(5) 0.022(3) Uani 1 1 d .
O6 O 0.1023(9) 0.1853(9) 0.1280(5) 0.021(3) Uani 1 1 d .
O7 O 0.0611(9) 0.2114(8) 0.2405(5) 0.018(2) Uani 1 1 d .
O8 O 0.3018(9) 0.2328(8) 0.1678(5) 0.019(3) Uani 1 1 d .
O9 O 0.2939(10) 0.2112(9) 0.0484(5) 0.027(3) Uani 1 1 d .
O10 O 0.0374(10) 0.3419(10) 0.3340(5) 0.029(3) Uani 1 1 d .
O11 O 0.4862(8) 0.0162(8) 0.3384(5) 0.016(2) Uani 1 1 d U
O12 O 0.0573(9) 0.1073(9) 0.3443(5) 0.020(3) Uani 1 1 d .
O13 O 0.4331(9) 0.2362(9) 0.3106(5) 0.021(3) Uani 1 1 d .
O14 O 0.4492(10) 0.3767(9) 0.2066(5) 0.029(3) Uani 1 1 d .
O15 O 0.5269(9) -0.1391(8) 0.1587(5) 0.018(2) Uani 1 1 d U
O17 O 0.2998(8) -0.2799(8) 0.2555(5) 0.017(2) Uani 1 1 d .
O18 O 0.2042(10) -0.2736(8) 0.3630(5) 0.022(3) Uani 1 1 d U
O19 O 0.6426(10) -0.1708(9) 0.3526(5) 0.028(3) Uani 1 1 d .
O20 O 0.1019(9) -0.3893(9) 0.2864(5) 0.025(3) Uani 1 1 d .
O21 O 0.0066(8) -0.1856(8) 0.3164(4) 0.015(2) Uani 1 1 d U
O22 O -0.1269(9) -0.0235(10) 0.3709(5) 0.029(3) Uani 1 1 d .
O23 O 0.2310(8) 0.2192(8) 0.3713(5) 0.016(2) Uani 1 1 d .
O24 O -0.1243(9) 0.1751(9) 0.1750(5) 0.028(3) Uani 1 1 d .
O26 O 0.0172(8) -0.0126(9) 0.1470(4) 0.016(2) Uani 1 1 d .
O27 O 0.2720(9) -0.2021(10) 0.4650(5) 0.026(3) Uani 1 1 d .
O28 O 0.6504(9) 0.0477(10) 0.1315(5) 0.028(3) Uani 1 1 d .
O29 O 0.1050(10) -0.1924(10) 0.0920(5) 0.028(3) Uani 1 1 d .
O30 O 0.2383(9) 0.3254(8) 0.2645(5) 0.018(2) Uani 1 1 d .
O31 O 0.4014(9) -0.1747(8) 0.3582(4) 0.016(2) Uani 1 1 d .
O32 O 0.2913(9) 0.0000(8) 0.3973(5) 0.017(2) Uani 1 1 d .
O33 O 0.0912(9) -0.0954(9) 0.4048(4) 0.018(2) Uani 1 1 d U
O34 O 0.4382(10) 0.1493(10) 0.4277(5) 0.031(3) Uani 1 1 d .
O35 O 0.5231(9) -0.2461(8) 0.2651(5) 0.019(2) Uani 1 1 d U
O36 O 0.6088(9) -0.0452(8) 0.2465(5) 0.018(2) Uani 1 1 d .
O37 O 0.4101(8) 0.0571(9) 0.1269(5) 0.018(2) Uani 1 1 d U
O38 O 0.4655(10) -0.3575(10) 0.1714(5) 0.030(3) Uani 1 1 d .
O39 O 0.3054(8) -0.1735(9) 0.1501(5) 0.020(3) Uani 1 1 d .
O40 O 0.1114(8) -0.1918(8) 0.2108(5) 0.016(2) Uani 1 1 d .
Si1 Si 0.2659(3) -0.0028(3) 0.25488(16) 0.0040(8) Uani 1 1 d U
Ag1 Ag 0.83177(12) -0.28569(12) 0.36567(6) 0.0305(3) Uani 1 1 d .
Ag2 Ag 0.86427(14) -0.76174(14) 0.42614(8) 0.0477(5) Uani 1 1 d .
Ag3 Ag 0.78366(19) -0.52400(17) 0.42879(7) 0.0632(6) Uani 1 1 d .
Ag4 Ag 0.71088(16) -0.62661(15) 0.17570(7) 0.0494(5) Uani 1 1 d .
W1 W 0.38211(6) 0.26046(6) 0.23321(3) 0.02003(17) Uani 1 1 d .
W2 W 0.15077(6) -0.11193(6) 0.13945(3) 0.01779(16) Uani 1 1 d .
W3 W 0.25043(6) -0.14853(5) 0.39601(3) 0.01768(16) Uani 1 1 d .
W4 W 0.00536(6) -0.03356(6) 0.33684(3) 0.02080(17) Uani 1 1 d .
W5 W 0.26337(6) 0.13700(6) 0.11335(3) 0.01966(17) Uani 1 1 d .
W6 W 0.00989(6) 0.11563(6) 0.18997(3) 0.02122(17) Uani 1 1 d .
W7 W 0.42310(6) -0.23597(6) 0.20159(3) 0.02127(17) Uani 1 1 d .
W8 W 0.12822(6) 0.23913(5) 0.30912(3) 0.01883(16) Uani 1 1 d .
W9 W 0.53404(6) 0.01251(6) 0.17613(3) 0.02576(18) Uani 1 1 d .
W10 W 0.52746(6) -0.12539(6) 0.31058(3) 0.01914(16) Uani 1 1 d .
W11 W 0.37387(6) 0.12356(6) 0.36679(3) 0.02104(17) Uani 1 1 d .
W12 W 0.14574(6) -0.26059(6) 0.28701(3) 0.02321(18) Uani 1 1 d .
O25 O 0.4925(8) 0.1447(8) 0.2128(4) 0.013(2) Uani 1 1 d .
O16 O 0.2160(10) 0.0053(9) 0.0858(5) 0.024(3) Uani 1 1 d .
N6 N 1.1731(12) -0.8473(12) 0.5172(6) 0.026(3) Uani 1 1 d U
N20 N 0.5822(15) -0.7590(15) 0.0319(7) 0.045(5) Uani 1 1 d .
C1 C 1.1006(15) -0.8594(14) 0.4757(7) 0.024(3) Uani 1 1 d U
H1 H 1.1095 -0.9141 0.4503 0.028 Uiso 1 1 calc R
C19 C 0.5612(19) -0.7112(18) 0.0808(8) 0.046(6) Uani 1 1 d .
H19 H 0.4909 -0.7069 0.1023 0.055 Uiso 1 1 calc R
O1W O 0.4720(18) -0.882(2) -0.0332(9) 0.126(10) Uani 1 1 d .
O2W O 1.3731(18) -0.977(3) 0.5354(9) 0.174(15) Uani 1 1 d .
O3W O 0.840(3) -0.0037(16) 0.0258(9) 0.170(14) Uani 1 1 d .
O4W O 0.584(2) -0.405(3) 0.0557(11) 0.155(11) Uani 1 1 d .

loop_
_atom_site_aniso_label
_atom_site_aniso_U_11
_atom_site_aniso_U_22
_atom_site_aniso_U_33
_atom_site_aniso_U_23
_atom_site_aniso_U_13
_atom_site_aniso_U_12
C2 0.022(6) 0.023(6) 0.009(6) -0.005(5) -0.001(5) -0.010(5)
C3 0.030(10) 0.024(10) 0.015(9) 0.000(8) 0.000(8) -0.003(8)
C4 0.027(7) 0.012(7) 0.016(7) -0.007(6) 0.002(6) -0.005(6)
C5 0.045(11) 0.020(9) 0.027(10) -0.009(8) -0.015(9) -0.009(8)
C6 0.049(8) 0.042(8) 0.045(9) -0.014(7) 0.000(7) -0.004(7)
C7 0.064(9) 0.055(9) 0.063(10) -0.029(8) 0.003(8) -0.004(8)
C8 0.043(8) 0.036(8) 0.054(9) -0.018(7) -0.009(7) -0.007(7)
C9 0.061(9) 0.060(10) 0.068(10) 0.000(8) -0.007(8) -0.009(8)
C10 0.019(9) 0.036(12) 0.039(12) 0.005(9) -0.008(8) -0.004(8)
C11 0.016(8) 0.025(10) 0.020(10) -0.008(8) -0.002(7) -0.002(7)
C12 0.015(8) 0.024(9) 0.004(8) 0.000(7) -0.004(6) -0.006(7)
C13 0.020(8) 0.019(9) 0.015(9) -0.002(7) -0.010(7) -0.004(7)
C14 0.022(9) 0.029(11) 0.034(11) -0.006(9) -0.008(8) 0.003(8)
C15 0.020(9) 0.034(11) 0.025(10) -0.002(8) 0.000(8) -0.015(8)
C16 0.020(9) 0.017(10) 0.036(12) -0.008(8) 0.004(8) -0.003(7)
C17 0.069(16) 0.062(16) 0.014(11) 0.010(11) 0.010(10) -0.011(12)
C18 0.047(11) 0.025(10) 0.012(9) -0.007(8) -0.005(8) -0.012(8)
C20 0.021(9) 0.029(10) 0.016(9) -0.001(8) -0.003(7) -0.005(7)
C21 0.030(9) 0.015(9) 0.014(9) -0.004(7) -0.014(8) 0.003(7)
C22 0.033(10) 0.024(10) 0.018(10) -0.006(8) -0.006(8) 0.002(8)
C23 0.037(11) 0.014(9) 0.024(10) 0.003(8) -0.017(8) 0.006(8)
C24 0.037(11) 0.024(11) 0.031(11) -0.007(9) -0.012(9) 0.004(8)
C25 0.056(9) 0.041(9) 0.040(9) -0.024(7) -0.015(8) -0.002(7)
C26 0.022(10) 0.035(12) 0.055(15) 0.000(11) 0.003(9) -0.005(8)
C27 0.050(12) 0.010(9) 0.037(12) -0.010(8) -0.011(10) -0.007(8)
N1 0.040(9) 0.031(9) 0.055(11) -0.015(8) -0.016(8) -0.014(7)
N2 0.024(8) 0.023(8) 0.025(9) -0.002(7) 0.007(6) -0.006(6)
N3 0.037(9) 0.027(9) 0.013(8) -0.007(6) -0.002(6) -0.014(7)
N4 0.033(8) 0.015(8) 0.022(8) -0.003(6) 0.000(7) 0.002(6)
N5 0.026(7) 0.012(7) 0.020(8) -0.011(5) -0.004(5) -0.004(5)
N7 0.020(7) 0.019(8) 0.033(9) -0.011(6) -0.007(6) -0.002(5)
N8 0.023(8) 0.039(11) 0.048(12) 0.000(9) 0.011(8) 0.000(7)
N9 0.034(8) 0.015(8) 0.014(8) -0.003(6) -0.005(6) -0.007(6)
N10 0.019(7) 0.028(9) 0.021(8) 0.004(7) -0.006(6) -0.001(6)
N11 0.027(8) 0.014(7) 0.015(8) -0.010(6) -0.004(6) 0.011(6)
N12 0.026(8) 0.023(8) 0.030(9) -0.008(7) -0.001(7) -0.004(6)
N13 0.037(9) 0.011(8) 0.028(9) -0.006(6) -0.006(7) -0.002(6)
N14 0.018(7) 0.022(8) 0.024(8) 0.001(6) -0.007(6) -0.006(6)
N15 0.051(11) 0.025(10) 0.040(11) -0.012(8) -0.019(9) -0.002(8)
N16 0.034(8) 0.022(8) 0.017(8) -0.004(6) -0.005(7) 0.002(6)
N17 0.025(8) 0.030(9) 0.018(8) -0.010(7) -0.006(6) -0.009(6)
N18 0.039(9) 0.018(8) 0.025(9) -0.011(7) -0.009(7) -0.002(7)
N19 0.028(8) 0.025(9) 0.030(9) -0.003(7) -0.006(7) -0.010(7)
N21 0.040(10) 0.062(12) 0.023(9) -0.021(9) 0.007(8) -0.017(8)
O1 0.005(4) 0.011(5) 0.014(5) -0.001(4) 0.006(4) 0.000(4)
O2 0.016(5) 0.008(5) 0.009(6) -0.004(4) 0.003(4) -0.002(4)
O3 0.018(5) 0.012(6) 0.008(6) -0.006(4) 0.001(4) 0.002(4)
O4 0.010(5) 0.013(6) 0.015(6) 0.002(5) 0.002(4) -0.002(4)
O5 0.018(6) 0.026(7) 0.021(7) 0.002(5) -0.004(5) -0.008(5)
O6 0.016(6) 0.025(7) 0.024(7) -0.002(5) -0.007(5) -0.005(5)
O7 0.036(7) 0.007(6) 0.013(6) -0.006(5) -0.001(5) 0.001(5)
O8 0.027(6) 0.011(6) 0.020(6) -0.006(5) 0.005(5) 0.000(5)
O9 0.036(7) 0.020(7) 0.025(7) 0.003(5) -0.017(6) 0.000(5)
O10 0.033(7) 0.029(7) 0.025(7) -0.006(6) -0.002(6) 0.000(5)
O11 0.016(2) 0.016(2) 0.016(2) -0.0024(10) -0.0008(10) -0.0020(10)
O12 0.026(6) 0.020(6) 0.015(6) -0.014(5) 0.003(5) -0.006(5)
O13 0.032(7) 0.014(6) 0.019(6) -0.008(5) -0.005(5) -0.006(5)
O14 0.029(7) 0.022(7) 0.038(8) -0.005(6) -0.010(6) -0.010(5)
O15 0.026(5) 0.013(5) 0.016(5) -0.010(4) 0.007(4) -0.004(4)
O17 0.019(6) 0.012(6) 0.023(7) -0.005(5) -0.001(5) -0.004(4)
O18 0.035(6) 0.009(5) 0.024(6) 0.000(4) -0.011(5) -0.006(4)
O19 0.030(7) 0.026(7) 0.030(7) -0.010(6) -0.013(6) 0.006(5)
O20 0.033(7) 0.020(7) 0.025(7) -0.011(5) 0.005(5) -0.010(5)
O21 0.021(5) 0.005(5) 0.017(5) -0.003(4) 0.001(4) 0.003(4)
O22 0.026(7) 0.035(8) 0.025(7) -0.005(6) 0.004(5) -0.007(5)
O23 0.016(5) 0.011(6) 0.021(6) -0.006(5) 0.005(5) -0.003(4)
O24 0.024(6) 0.023(7) 0.032(8) 0.009(6) -0.004(6) 0.006(5)
O26 0.015(5) 0.023(6) 0.012(6) -0.003(5) -0.002(5) -0.005(5)
O27 0.024(6) 0.038(8) 0.018(7) 0.002(6) -0.010(5) -0.014(5)
O28 0.024(6) 0.029(7) 0.031(7) -0.009(6) 0.008(5) -0.003(5)
O29 0.037(7) 0.042(8) 0.007(6) -0.004(5) 0.003(5) -0.015(6)
O30 0.021(6) 0.010(6) 0.022(7) -0.004(5) 0.001(5) 0.000(4)
O31 0.023(6) 0.013(6) 0.014(6) -0.005(5) -0.006(5) -0.004(5)
O32 0.022(6) 0.016(6) 0.016(6) -0.007(5) 0.000(5) -0.005(5)
O33 0.024(5) 0.024(6) 0.006(5) -0.008(4) 0.004(4) -0.006(4)
O34 0.035(7) 0.038(8) 0.024(7) -0.017(6) -0.001(6) -0.015(6)
O35 0.021(5) 0.008(5) 0.027(6) -0.009(4) -0.002(5) 0.007(4)
O36 0.019(6) 0.016(6) 0.022(6) -0.014(5) -0.001(5) -0.005(5)
O37 0.008(5) 0.026(6) 0.021(6) -0.012(5) 0.001(4) 0.003(4)
O38 0.027(7) 0.035(8) 0.029(7) -0.011(6) 0.003(6) -0.005(5)
O39 0.014(6) 0.032(7) 0.014(6) -0.007(5) 0.004(5) 0.000(5)
O40 0.018(6) 0.016(6) 0.017(6) -0.010(5) -0.002(5) -0.006(4)
Si1 0.0049(11) 0.0039(11) 0.0034(11) -0.0015(9) 0.0001(9) -0.0003(8)
Ag1 0.0384(8) 0.0302(8) 0.0271(8) -0.0124(6) -0.0105(6) -0.0078(6)
Ag2 0.0477(10) 0.0537(11) 0.0444(10) 0.0033(8) -0.0262(8) -0.0135(8)
Ag3 0.0972(15) 0.0742(14) 0.0229(9) -0.0095(9) -0.0071(10) -0.0242(11)
Ag4 0.0678(12) 0.0652(12) 0.0213(9) -0.0182(8) -0.0089(8) -0.0183(9)
W1 0.0237(4) 0.0147(4) 0.0225(4) -0.0040(3) 0.0013(3) -0.0056(3)
W2 0.0220(3) 0.0208(4) 0.0130(4) -0.0067(3) -0.0028(3) -0.0076(3)
W3 0.0227(4) 0.0166(4) 0.0143(4) -0.0011(3) -0.0028(3) -0.0043(3)
W4 0.0196(4) 0.0203(4) 0.0224(4) -0.0029(3) 0.0032(3) -0.0031(3)
W5 0.0228(4) 0.0215(4) 0.0151(4) -0.0010(3) -0.0013(3) -0.0050(3)
W6 0.0193(3) 0.0236(4) 0.0210(4) -0.0028(3) -0.0035(3) -0.0002(3)
W7 0.0216(4) 0.0165(4) 0.0275(4) -0.0110(3) 0.0008(3) -0.0020(3)
W8 0.0231(4) 0.0135(4) 0.0201(4) -0.0066(3) 0.0013(3) 0.0013(3)
W9 0.0231(4) 0.0274(4) 0.0276(4) -0.0068(3) 0.0027(3) -0.0051(3)
W10 0.0170(3) 0.0185(4) 0.0226(4) -0.0038(3) -0.0044(3) -0.0006(3)
W11 0.0250(4) 0.0205(4) 0.0199(4) -0.0075(3) -0.0038(3) -0.0057(3)
W12 0.0279(4) 0.0190(4) 0.0243(4) -0.0044(3) -0.0007(3) -0.0085(3)
O25 0.011(5) 0.019(6) 0.010(6) -0.004(5) 0.004(4) -0.005(4)
O16 0.033(7) 0.023(7) 0.020(7) -0.014(5) -0.008(5) -0.007(5)
N6 0.023(7) 0.033(8) 0.025(8) -0.008(6) 0.002(6) -0.009(5)
N20 0.052(11) 0.065(13) 0.025(10) -0.022(9) -0.005(8) -0.023(9)
C1 0.039(9) 0.019(9) 0.012(9) -0.006(6) 0.003(7) 0.003(6)
C19 0.052(14) 0.065(16) 0.018(11) -0.004(10) 0.002(10) 0.005(11)
O1W 0.111(17) 0.20(3) 0.090(16) -0.092(17) 0.034(13) -0.102(17)
O2W 0.085(16) 0.32(4) 0.065(15) 0.107(19) 0.017(12) 0.106(19)
O3W 0.42(4) 0.047(13) 0.045(13) 0.023(10) -0.06(2) -0.057(19)
O4W 0.16(3) 0.22(3) 0.091(19) -0.05(2) 0.002(18) 0.00(2)

loop_
_atom_type_symbol
_atom_type_description
_atom_type_scat_dispersion_real
_atom_type_scat_dispersion_imag
_atom_type_scat_source
C C 0.0033 0.0016 'International Tables Vol C Tables 4.2.6.8 and 6.1.1.4'
H H 0.0000 0.0000 'International Tables Vol C Tables 4.2.6.8 and 6.1.1.4'
N N 0.0061 0.0033 'International Tables Vol C Tables 4.2.6.8 and 6.1.1.4'
O O 0.0106 0.0060 'International Tables Vol C Tables 4.2.6.8 and 6.1.1.4'
Si Si 0.0817 0.0704 'International Tables Vol C Tables 4.2.6.8 and 6.1.1.4'
Ag Ag -0.8971 1.1015 'International Tables Vol C Tables 4.2.6.8 and 6.1.1.4'
W W -0.8490 6.8722 'International Tables Vol C Tables 4.2.6.8 and 6.1.1.4'

loop_
_geom_angle_atom_site_label_1
_geom_angle_atom_site_label_2
_geom_angle_atom_site_label_3
_geom_angle
_geom_angle_site_symmetry_1
_geom_angle_site_symmetry_3
N7 C2 N5 114.0(15) . .
N7 C2 C3 122.2(14) . .
N5 C2 C3 123.6(14) . .
N3 C3 N2 114.0(16) . .
N3 C3 C2 119.9(15) . .
N2 C3 C2 125.8(15) . .
N2 C4 N4 110.3(15) . .
N2 C4 C5 125.0(15) . .
N4 C4 C5 124.6(15) . .
N1 C5 C6 125(2) . .
N1 C5 C4 111.9(17) . .
C6 C5 C4 122.4(17) . .
C5 C6 C7 116(2) . .
C8 C7 C6 119(2) . .
C7 C8 C9 121(2) . .
N1 C9 C8 121(2) . .
N13 C10 N14 111.8(16) . .
N12 C11 N14 114.7(15) . .
N12 C11 C12 120.4(15) . .
N14 C11 C12 124.6(15) . .
N10 C12 N9 112.4(14) . .
N10 C12 C11 126.3(14) . .
N9 C12 C11 121.2(14) . .
N11 C13 N9 110.8(13) . .
N11 C13 C14 123.9(15) . .
N9 C13 C14 125.4(15) . .
C18 C14 C15 117.3(17) . .
C18 C14 C13 122.7(17) . .
C15 C14 C13 120.0(17) . .
C16 C15 C14 117.6(17) . .
N8 C16 C15 122.6(17) . .
N8 C17 C18 121(2) . .
C17 C18 C14 120.8(18) . .
N21 C20 N19 115.8(15) . .
N21 C20 C21 121.8(16) . .
N19 C20 C21 122.4(15) . .
N16 C21 N17 111.0(14) . .
N16 C21 C20 126.3(16) . .
N17 C21 C20 122.6(14) . .
N18 C22 N16 117.2(15) . .
N18 C22 C23 120.9(16) . .
N16 C22 C23 121.6(16) . .
C24 C23 C27 117.9(16) . .
C24 C23 C22 122.9(17) . .
C27 C23 C22 119.1(17) . .
C23 C24 C25 119.4(19) . .
N15 C25 C24 121(2) . .
N15 C26 C27 120.4(18) . .
C23 C27 C26 118.0(18) . .
C9 N1 C5 118(2) . .
C9 N1 Ag3 126.0(16) . .
C5 N1 Ag3 112.9(13) . .
C4 N2 C3 103.7(14) . .
C4 N2 Ag3 106.1(11) . .
C3 N2 Ag3 138.4(11) . .
C3 N3 N4 103.8(14) . .
N3 N4 C4 108.2(14) . .
C2 N5 C1 103.8(14) . .
C2 N5 Ag2 130.3(11) . .
C1 N5 Ag2 125.8(11) . .
C2 N7 N6 103.9(13) . .
C2 N7 Ag1 121.0(11) . 2_746
N6 N7 Ag1 130.9(10) . 2_746
C17 N8 C16 120.2(17) . .
C12 N9 C13 104.4(13) . .
C12 N9 Ag4 114.6(10) . .
C13 N9 Ag4 139.4(10) . .
C12 N10 N11 105.7(13) . .
C12 N10 Ag3 138.2(11) . .
N11 N10 Ag3 116.1(10) . .
C13 N11 N10 106.7(13) . .
C13 N11 Ag1 141.7(11) . .
N10 N11 Ag1 111.5(9) . .
C11 N12 N13 103.9(14) . .
C11 N12 Ag4 109.9(11) . .
N13 N12 Ag4 146.0(11) . .
C10 N13 N12 107.4(14) . .
C10 N14 C11 102.1(14) . .
C10 N14 Ag2 119.5(11) . .
C11 N14 Ag2 129.4(10) . .
C25 N15 C26 123.2(17) . .
C21 N16 C22 100.8(14) . .
C21 N17 N18 110.9(13) . .
C22 N18 N17 100.0(14) . .
C20 N19 C19 103.1(15) . .
C20 N19 Ag4 123.5(11) . .
C19 N19 Ag4 129.9(13) . .
C20 N21 N20 102.5(14) . .
Si1 O1 W10 124.9(5) . .
Si1 O1 W7 124.5(5) . .
W10 O1 W7 91.3(3) . .
Si1 O1 W9 123.0(5) . .
W10 O1 W9 92.2(3) . .
W7 O1 W9 91.2(3) . .
Si1 O2 W11 124.0(5) . .
Si1 O2 W8 124.6(5) . .
W11 O2 W8 91.7(3) . .
Si1 O2 W1 124.4(5) . .
W11 O2 W1 91.2(3) . .
W8 O2 W1 90.9(3) . .
Si1 O3 W2 124.2(5) . .
Si1 O3 W5 124.4(5) . .
W2 O3 W5 91.9(3) . .
Si1 O3 W6 124.3(5) . .
W2 O3 W6 91.6(3) . .
W5 O3 W6 90.6(3) . .
Si1 O4 W4 123.5(5) . .
Si1 O4 W12 124.5(6) . .
W4 O4 W12 92.1(3) . .
Si1 O4 W3 124.5(5) . .
W4 O4 W3 91.5(3) . .
W12 O4 W3 90.8(3) . .
W4 O5 W6 150.6(6) . .
W6 O6 W5 122.2(5) . .
W8 O7 W6 152.8(6) . .
W1 O8 W5 151.5(6) . .
W11 O11 W10 151.0(6) . .
W4 O12 W8 149.1(6) . .
W1 O13 W11 121.9(5) . .
W7 O15 W9 121.4(5) . .
W12 O17 W7 151.6(6) . .
W3 O18 W12 122.2(5) . .
W10 O19 Ag1 149.5(7) . .
W12 O21 W4 120.7(5) . .
W12 O21 Ag1 124.3(4) . 1_455
W4 O21 Ag1 111.8(4) . 1_455
W8 O23 W11 120.9(5) . .
W2 O26 W6 123.7(5) . .
W8 O30 W1 122.6(5) . .
W10 O31 W3 151.4(6) . .
W11 O32 W3 151.9(6) . .
W3 O33 W4 120.4(5) . .
W10 O35 W7 121.2(5) . .
W10 O36 W9 121.9(5) . .
W9 O37 W5 150.0(6) . .
W2 O39 W7 149.3(6) . .
W2 O40 W12 152.8(6) . .
O3 Si1 O4 109.6(5) . .
O3 Si1 O2 109.5(5) . .
O4 Si1 O2 109.5(5) . .
O3 Si1 O1 109.9(5) . .
O4 Si1 O1 108.8(5) . .
O2 Si1 O1 109.5(5) . .
N11 Ag1 N7 150.2(5) . 2_746
N11 Ag1 O19 96.9(4) . .
N7 Ag1 O19 97.9(4) 2_746 .
N11 Ag1 O21 104.3(4) . 1_655
N7 Ag1 O21 93.6(4) 2_746 1_655
O19 Ag1 O21 112.7(3) . 1_655
N11 Ag1 Ag3 65.2(3) . .
N7 Ag1 Ag3 85.5(3) 2_746 .
O19 Ag1 Ag3 109.2(3) . .
O21 Ag1 Ag3 137.8(2) 1_655 .
N14 Ag2 N5 167.0(5) . .
N14 Ag2 Ag3 84.6(4) . .
N5 Ag2 Ag3 102.2(3) . .
N10 Ag3 N2 152.6(5) . .
N10 Ag3 N1 133.1(6) . .
N2 Ag3 N1 74.1(5) . .
N10 Ag3 Ag2 86.0(4) . .
N2 Ag3 Ag2 72.9(4) . .
N1 Ag3 Ag2 131.7(4) . .
N10 Ag3 Ag1 67.2(4) . .
N2 Ag3 Ag1 120.0(3) . .
N1 Ag3 Ag1 86.8(4) . .
Ag2 Ag3 Ag1 140.69(9) . .
N19 Ag4 N9 161.8(5) . .
N19 Ag4 N12 125.1(5) . .
N9 Ag4 N12 73.0(5) . .
O14 W1 O25 102.0(5) . .
O14 W1 O8 101.6(5) . .
O25 W1 O8 86.3(4) . .
O14 W1 O13 101.3(5) . .
O25 W1 O13 88.8(4) . .
O8 W1 O13 157.1(4) . .
O14 W1 O30 101.2(5) . .
O25 W1 O30 156.8(4) . .
O8 W1 O30 88.0(4) . .
O13 W1 O30 87.8(5) . .
O14 W1 O2 171.9(5) . .
O25 W1 O2 84.1(4) . .
O8 W1 O2 84.0(4) . .
O13 W1 O2 73.2(4) . .
O30 W1 O2 72.9(4) . .
O29 W2 O40 101.7(5) . .
O29 W2 O26 99.6(5) . .
O40 W2 O26 90.7(4) . .
O29 W2 O39 102.3(5) . .
O40 W2 O39 86.7(4) . .
O26 W2 O39 158.0(4) . .
O29 W2 O16 100.4(5) . .
O40 W2 O16 157.9(4) . .
O26 W2 O16 87.0(5) . .
O39 W2 O16 87.2(5) . .
O29 W2 O3 170.5(5) . .
O40 W2 O3 84.8(4) . .
O26 W2 O3 73.1(4) . .
O39 W2 O3 84.9(4) . .
O16 W2 O3 73.5(4) . .
O27 W3 O32 101.0(5) . .
O27 W3 O18 102.0(5) . .
O32 W3 O18 156.9(4) . .
O27 W3 O33 99.2(5) . .
O32 W3 O33 88.9(4) . .
O18 W3 O33 88.9(5) . .
O27 W3 O31 102.4(5) . .
O32 W3 O31 85.4(4) . .
O18 W3 O31 88.2(5) . .
O33 W3 O31 158.3(4) . .
O27 W3 O4 171.6(4) . .
O32 W3 O4 84.1(4) . .
O18 W3 O4 73.2(4) . .
O33 W3 O4 74.1(4) . .
O31 W3 O4 84.5(4) . .
O22 W4 O5 103.3(5) . .
O22 W4 O12 101.5(5) . .
O5 W4 O12 87.3(5) . .
O22 W4 O21 98.7(5) . .
O5 W4 O21 89.1(5) . .
O12 W4 O21 159.8(4) . .
O22 W4 O33 97.1(5) . .
O5 W4 O33 159.6(4) . .
O12 W4 O33 89.0(4) . .
O21 W4 O33 87.5(4) . .
O22 W4 O4 168.1(5) . .
O5 W4 O4 85.7(4) . .
O12 W4 O4 86.6(4) . .
O21 W4 O4 73.3(4) . .
O33 W4 O4 74.0(4) . .
O9 W5 O8 102.8(5) . .
O9 W5 O37 100.6(5) . .
O8 W5 O37 86.6(5) . .
O9 W5 O16 99.0(5) . .
O8 W5 O16 158.1(5) . .
O37 W5 O16 87.7(5) . .
O9 W5 O6 101.6(5) . .
O8 W5 O6 88.5(4) . .
O37 W5 O6 157.8(5) . .
O16 W5 O6 88.9(5) . .
O9 W5 O3 171.0(4) . .
O8 W5 O3 84.8(4) . .
O37 W5 O3 84.5(4) . .
O16 W5 O3 73.7(4) . .
O6 W5 O3 73.5(4) . .
O24 W6 O7 102.5(5) . .
O24 W6 O6 101.5(5) . .
O7 W6 O6 89.5(4) . .
O24 W6 O5 101.1(5) . .
O7 W6 O5 85.2(4) . .
O6 W6 O5 157.4(4) . .
O24 W6 O26 100.7(5) . .
O7 W6 O26 156.7(4) . .
O6 W6 O26 87.5(4) . .
O5 W6 O26 88.6(5) . .
O24 W6 O3 170.9(5) . .
O7 W6 O3 85.3(4) . .
O6 W6 O3 73.6(4) . .
O5 W6 O3 84.0(4) . .
O26 W6 O3 71.7(4) . .
O38 W7 O15 99.6(5) . .
O38 W7 O17 102.3(5) . .
O15 W7 O17 158.0(4) . .
O38 W7 O39 100.0(5) . .
O15 W7 O39 88.1(4) . .
O17 W7 O39 86.8(4) . .
O38 W7 O35 101.9(5) . .
O15 W7 O35 87.8(4) . .
O17 W7 O35 89.0(4) . .
O39 W7 O35 158.1(4) . .
O38 W7 O1 172.0(4) . .
O15 W7 O1 74.1(4) . .
O17 W7 O1 84.2(4) . .
O39 W7 O1 84.8(4) . .
O35 W7 O1 73.4(4) . .
O10 W8 O7 103.4(5) . .
O10 W8 O30 100.1(5) . .
O7 W8 O30 90.5(4) . .
O10 W8 O23 97.8(5) . .
O7 W8 O23 158.6(4) . .
O30 W8 O23 88.5(4) . .
O10 W8 O12 101.7(5) . .
O7 W8 O12 85.2(4) . .
O30 W8 O12 158.2(4) . .
O23 W8 O12 87.9(4) . .
O10 W8 O2 169.3(4) . .
O7 W8 O2 85.5(4) . .
O30 W8 O2 73.5(4) . .
O23 W8 O2 73.7(4) . .
O12 W8 O2 84.8(4) . .
O28 W9 O37 101.5(5) . .
O28 W9 O25 102.8(5) . .
O37 W9 O25 87.4(4) . .
O28 W9 O36 101.0(5) . .
O37 W9 O36 157.5(4) . .
O25 W9 O36 86.4(4) . .
O28 W9 O15 99.3(5) . .
O37 W9 O15 88.9(4) . .
O25 W9 O15 157.9(4) . .
O36 W9 O15 88.8(4) . .
O28 W9 O1 169.9(5) . .
O37 W9 O1 85.5(4) . .
O25 W9 O1 84.7(4) . .
O36 W9 O1 72.4(4) . .
O15 W9 O1 73.3(4) . .
O19 W10 O31 102.2(5) . .
O19 W10 O35 101.4(5) . .
O31 W10 O35 90.8(4) . .
O19 W10 O11 99.7(5) . .
O31 W10 O11 85.6(4) . .
O35 W10 O11 158.8(4) . .
O19 W10 O36 99.1(5) . .
O31 W10 O36 158.3(4) . .
O35 W10 O36 89.2(4) . .
O11 W10 O36 86.6(4) . .
O19 W10 O1 171.0(5) . .
O31 W10 O1 85.9(4) . .
O35 W10 O1 74.1(4) . .
O11 W10 O1 84.8(4) . .
O36 W10 O1 73.3(4) . .
O34 W11 O32 100.2(5) . .
O34 W11 O11 99.9(5) . .
O32 W11 O11 85.6(4) . .
O34 W11 O13 101.0(5) . .
O32 W11 O13 158.8(4) . .
O11 W11 O13 89.8(4) . .
O34 W11 O23 101.3(5) . .
O32 W11 O23 89.3(4) . .
O11 W11 O23 158.7(4) . .
O13 W11 O23 87.5(4) . .
O34 W11 O2 172.6(5) . .
O32 W11 O2 85.3(4) . .
O11 W11 O2 85.3(4) . .
O13 W11 O2 73.7(4) . .
O23 W11 O2 73.7(4) . .
O20 W12 O17 101.2(5) . .
O20 W12 O21 100.1(5) . .
O17 W12 O21 158.6(4) . .
O20 W12 O18 100.3(5) . .
O17 W12 O18 89.1(5) . .
O21 W12 O18 89.1(5) . .
O20 W12 O40 102.2(5) . .
O17 W12 O40 84.9(4) . .
O21 W12 O40 88.6(4) . .
O18 W12 O40 157.4(4) . .
O20 W12 O4 171.4(5) . .
O17 W12 O4 85.1(4) . .
O21 W12 O4 73.9(4) . .
O18 W12 O4 73.8(4) . .
O40 W12 O4 84.0(4) . .
W1 O25 W9 151.0(5) . .
W5 O16 W2 120.9(6) . .
C1 N6 N7 109.8(14) . .
C19 N20 N21 110.3(16) . .
N6 C1 N5 108.5(15) . .
N20 C19 N19 108.3(18) . .

loop_
_geom_bond_atom_site_label_1
_geom_bond_atom_site_label_2
_geom_bond_distance
_geom_bond_site_symmetry_2
C2 N7 1.327(19) .
C2 N5 1.340(19) .
C2 C3 1.48(2) .
C3 N3 1.31(2) .
C3 N2 1.32(2) .
C4 N2 1.29(2) .
C4 N4 1.35(2) .
C4 C5 1.51(2) .
C5 N1 1.32(2) .
C5 C6 1.35(3) .
C6 C7 1.39(3) .
C7 C8 1.35(3) .
C8 C9 1.38(3) .
C9 N1 1.29(3) .
C10 N13 1.32(2) .
C10 N14 1.33(2) .
C11 N12 1.30(2) .
C11 N14 1.35(2) .
C11 C12 1.43(2) .
C12 N10 1.33(2) .
C12 N9 1.346(18) .
C13 N11 1.33(2) .
C13 N9 1.372(19) .
C13 C14 1.45(2) .
C14 C18 1.37(2) .
C14 C15 1.42(2) .
C15 C16 1.36(2) .
C16 N8 1.33(2) .
C17 N8 1.30(3) .
C17 C18 1.36(2) .
C20 N21 1.30(2) .
C20 N19 1.34(2) .
C20 C21 1.48(2) .
C21 N16 1.33(2) .
C21 N17 1.33(2) .
C22 N18 1.33(2) .
C22 N16 1.36(2) .
C22 C23 1.46(2) .
C23 C24 1.38(2) .
C23 C27 1.39(2) .
C24 C25 1.41(2) .
C25 N15 1.26(3) .
C26 N15 1.31(3) .
C26 C27 1.42(2) .
N1 Ag3 2.396(18) .
N2 Ag3 2.337(14) .
N3 N4 1.325(19) .
N5 C1 1.36(2) .
N5 Ag2 2.129(13) .
N7 N6 1.350(19) .
N7 Ag1 2.266(14) 2_746
N9 Ag4 2.243(13) .
N10 N11 1.408(18) .
N10 Ag3 2.118(14) .
N11 Ag1 2.238(13) .
N12 N13 1.374(18) .
N12 Ag4 2.444(14) .
N14 Ag2 2.124(13) .
N17 N18 1.362(18) .
N19 C19 1.36(2) .
N19 Ag4 2.153(15) .
N21 N20 1.37(2) .
O1 Si1 1.630(10) .
O1 W10 2.322(9) .
O1 W7 2.341(10) .
O1 W9 2.355(9) .
O2 Si1 1.629(10) .
O2 W11 2.329(10) .
O2 W8 2.346(10) .
O2 W1 2.359(9) .
O3 Si1 1.611(10) .
O3 W2 2.336(10) .
O3 W5 2.354(10) .
O3 W6 2.367(10) .
O4 Si1 1.624(10) .
O4 W4 2.328(10) .
O4 W12 2.334(10) .
O4 W3 2.363(10) .
O5 W4 1.888(11) .
O5 W6 1.912(10) .
O6 W6 1.904(11) .
O6 W5 1.931(11) .
O7 W8 1.894(10) .
O7 W6 1.896(10) .
O8 W1 1.908(11) .
O8 W5 1.908(11) .
O9 W5 1.701(11) .
O10 W8 1.689(12) .
O11 W11 1.903(10) .
O11 W10 1.913(10) .
O12 W4 1.890(10) .
O12 W8 1.937(10) .
O13 W1 1.911(11) .
O13 W11 1.921(10) .
O14 W1 1.706(11) .
O15 W7 1.912(10) .
O15 W9 1.936(10) .
O17 W12 1.895(10) .
O17 W7 1.913(10) .
O18 W3 1.906(10) .
O18 W12 1.915(11) .
O19 W10 1.719(11) .
O19 Ag1 2.513(11) .
O20 W12 1.685(10) .
O21 W12 1.910(10) .
O21 W4 1.953(10) .
O21 Ag1 2.594(10) 1_455
O22 W4 1.684(11) .
O23 W8 1.913(10) .
O23 W11 1.943(10) .
O24 W6 1.698(11) .
O26 W2 1.891(10) .
O26 W6 1.933(11) .
O27 W3 1.685(11) .
O28 W9 1.706(11) .
O29 W2 1.691(11) .
O30 W8 1.904(10) .
O30 W1 1.920(10) .
O31 W10 1.878(10) .
O31 W3 1.928(11) .
O32 W11 1.896(10) .
O32 W3 1.906(10) .
O33 W3 1.911(10) .
O33 W4 1.962(10) .
O34 W11 1.713(11) .
O35 W10 1.905(10) .
O35 W7 1.921(11) .
O36 W10 1.925(10) .
O36 W9 1.932(11) .
O37 W9 1.897(10) .
O37 W5 1.911(10) .
O38 W7 1.723(12) .
O39 W2 1.903(10) .
O39 W7 1.921(10) .
O40 W2 1.874(10) .
O40 W12 1.920(10) .
Ag1 N7 2.266(14) 2_746
Ag1 O21 2.594(10) 1_655
Ag1 Ag3 3.167(3) .
Ag2 Ag3 2.957(3) .
W1 O25 1.897(10) .
W2 O16 1.954(11) .
W5 O16 1.921(10) .
W9 O25 1.910(10) .
N6 C1 1.35(2) .
N20 C19 1.33(2) .
